data_4323699
loop_
_publ_author_name
'Dillip K. Chand'
'Parimal K. Bharadwaj'

_publ_contact_author
;
     P. K. Bharadwaj 
     Indian Institute of Technology Kanpur 
     Department of Chemistry 
     208016, India 
     Kanpur 
     India 
;
_publ_contact_author_email pkb@iitk.ernet.in
_publ_contact_author_fax +91-0512-590007
_publ_contact_author_phone +91-0512-257340
_publ_section_title
;
 A Cobalt(II) Cryptate of a Heteroditopic Cryptand L as an Efficient
 Oxygenation Catalyst of Organic Substrates Using Molecular Oxygen and
 2-Methylpropanal
;
_journal_name_full 'Inorganic Chemistry'
_journal_page_first 5658
_journal_page_last 5660
_journal_paper_doi 10.1021/ic970306f
_journal_volume 36
_journal_year 1997
_chemical_compound_source 'Synthesized in the laboratory'
_chemical_formula_analytical 'C40 H47 N9 O10 S Co'
_chemical_formula_moiety 'Co C34 H45 N6 O3 S 1+, C6 H2 N3 O7 1-'
_chemical_formula_structural '( Co (C33 H45 N5 O3) (NCS) ) (C6 H2 N3 O7)'
_chemical_formula_sum 'C40 H47 Co N9 O10 S'
_chemical_formula_weight 904.866
_space_group_IT_number 15
_symmetry_cell_setting monoclinic
_symmetry_space_group_name_Hall '-C 2yc'
_symmetry_space_group_name_H-M 'C 1 2/c 1'
_audit_creation_date 97-00-05
_audit_creation_method from_xtal_archive_file_using_CIFIO
_cell_angle_alpha 90.00000
_cell_angle_beta 93.84(2)
_cell_angle_gamma 90.00000
_cell_formula_units_Z 8
_cell_length_a 47.466(3)
_cell_length_b 10.415(2)
_cell_length_c 17.204(4)
_cell_measurement_reflns_used 25
_cell_measurement_temperature 293
_cell_measurement_theta_max 18.1
_cell_measurement_theta_min 10.2
_cell_volume 8486(3)
_computing_data_collection 'CAD4mach-PC version'
_computing_data_reduction xtal_DIFDAT_ADDREF_SORTRF_ABSORB
_computing_molecular_graphics xtal
_computing_publication_material xtal_BONDLA_CIFIO
_computing_structure_refinement xtal_CRYLSQ
_computing_structure_solution xtal
_diffrn_ambient_temperature 293
_diffrn_measurement_device CAD4mach
_diffrn_measurement_method 'theta - 2theta'
_diffrn_radiation_detector 'proportional counter'
_diffrn_radiation_monochromator graphite
_diffrn_radiation_source 'sealed X-ray_tube'
_diffrn_radiation_type 'Mo K-alpha'
_diffrn_radiation_wavelength 0.71073
_diffrn_reflns_av_R_equivalents .041
_diffrn_reflns_av_sigmaI/netI .077
_diffrn_reflns_limit_h_max 18
_diffrn_reflns_limit_h_min 0
_diffrn_reflns_limit_k_max 12
_diffrn_reflns_limit_k_min 0
_diffrn_reflns_limit_l_max 20
_diffrn_reflns_limit_l_min -20
_diffrn_reflns_number 3924
_diffrn_reflns_reduction_process No_monochr_Lp_applied
_diffrn_reflns_theta_max 24.96
_diffrn_reflns_theta_min 1.72
_diffrn_standards_decay_% 0.3
_diffrn_standards_interval_time 3600
_diffrn_standards_number 3
_exptl_absorpt_coefficient_mu 0.52/mm
_exptl_absorpt_correction_T_max 0.8864
_exptl_absorpt_correction_T_min 0.7337
_exptl_absorpt_correction_type analytical
_exptl_crystal_colour green
_exptl_crystal_density_diffrn 1.417
_exptl_crystal_density_meas 1.420
_exptl_crystal_density_method flotation
_exptl_crystal_description 'rectangular parallelopiped'
_exptl_crystal_F_000 3783.2
_exptl_crystal_preparation 'slow evaporation of acetonitrile solution'
_exptl_crystal_size_max 0.4
_exptl_crystal_size_mid 0.2
_exptl_crystal_size_min 0.1
_refine_diff_density_max .58
_refine_diff_density_min -.519
_refine_ls_abs_structure_Flack 0
_refine_ls_extinction_coef 0(1083)
_refine_ls_extinction_expression No
_refine_ls_extinction_method Becker-Coppens
_refine_ls_goodness_of_fit_all 7.848
_refine_ls_goodness_of_fit_obs 5.831
_refine_ls_hydrogen_treatment No
_refine_ls_matrix_type full
_refine_ls_number_constraints 0
_refine_ls_number_parameters 551
_refine_ls_number_reflns 2106
_refine_ls_number_restraints 0
_refine_ls_R_factor_all .114
_refine_ls_R_factor_obs .072
_refine_ls_shift/esd_max 0.008
_refine_ls_shift/esd_mean 0.0003
_refine_ls_structure_factor_coef F
_refine_ls_weighting_scheme 'counting statistics'
_refine_ls_wR_factor_all .091
_refine_ls_wR_factor_obs .069
_reflns_d_resolution_high .842
_reflns_d_resolution_low 11.812
_reflns_limit_h_max 18
_reflns_limit_h_min 0
_reflns_limit_k_max 12
_reflns_limit_k_min 0
_reflns_limit_l_max 20
_reflns_limit_l_min -20
_reflns_number_observed 2106
_reflns_number_total 3479
_reflns_observed_criterion refl_observed_if_F____>_.000_sigma(F___)
_cod_data_source_file ic970306f.cif
_cod_data_source_block dc5
_cod_original_sg_symbol_Hall -C_2yc
_cod_original_formula_sum 'C40 H47 N9 O10 S Co'
_cod_database_code 4323699

loop_
_symmetry_equiv_pos_as_xyz
+x,+y,+z
-x,+y,1/2-z
-x,-y,-z
+x,-y,1/2+z
1/2+x,1/2+y,+z
1/2-x,1/2+y,1/2-z
1/2-x,1/2-y,-z
1/2+x,1/2-y,1/2+z

loop_
_atom_site_aniso_label
_atom_site_aniso_U_11
_atom_site_aniso_U_22
_atom_site_aniso_U_33
_atom_site_aniso_U_12
_atom_site_aniso_U_13
_atom_site_aniso_U_23
Co .026(4) .0437(9) .0421(8) -.003(1) .012(1) .0034(8)
S1a .143(9) .111(4) .067(2) -.029(4) -.027(3) .037(3)
N1a .05(2) .075(8) .027(5) .004(9) -.006(7) .007(5)
C1a .01(3) .070(9) .044(8) -.01(1) .01(1) -.012(7)
O1 .04(5) .12(2) .13(1) -.06(2) -.03(2) -.02(1)
O2 .07(2) .080(8) .13(1) -.04(1) -.01(1) .023(8)
O3 .04(2) .088(8) .081(7) -.016(8) .000(9) .007(6)
N1 .00(3) .058(8) .056(7) -.01(1) .014(9) .000(6)
N2 .00(2) .040(5) .048(6) .001(7) .008(7) -.004(5)
N3 .01(5) .10(1) .09(1) -.01(2) -.01(1) -.00(1)
N4 .01(2) .056(7) .047(6) .006(9) .019(9) .016(5)
N5 .08(2) .042(7) .055(7) .015(9) .025(9) -.008(5)
C1 .00(4) .047(8) .045(8) -.01(1) -.01(1) .007(6)
C2 .00(2) .056(8) .067(9) .00(1) -.01(1) .014(7)
C3 .01(3) .044(8) .050(7) -.02(1) .02(1) -.006(6)
C4 .07(6) .07(1) .04(1) .01(2) .03(1) -.011(9)
C5 .04(3) .06(1) .059(8) -.02(1) .03(1) -.007(8)
C6 .03(6) .08(2) .08(1) -.02(2) .01(2) .00(1)
C7 .00(5) .05(1) .057(9) -.01(1) .00(1) -.007(8)
C8 .00(5) .08(1) .044(7) -.01(2) -.01(1) -.005(9)
C9 .10(7) .07(1) .06(1) -.05(2) .05(2) -.02(1)
C10 .6(1) .09(2) .11(2) -.11(5) .07(4) -.03(2)
C11 .16(6) .11(2) .13(2) -.05(2) -.00(2) -.03(2)
C12 .04(7) .10(1) .13(2) .00(2) -.02(2) .01(1)
C13 .01(3) .11(2) .11(1) .00(1) .00(1) .02(1)
C14 .04(4) .07(1) .06(1) -.03(2) .00(1) -.00(1)
C15 .06(3) .07(1) .06(1) -.04(1) -.00(1) .013(8)
C16 .06(4) .050(9) .08(1) -.02(1) .02(1) .008(8)
C17 .04(3) .08(1) .10(1) -.02(1) .00(1) .02(1)
C18 .02(3) .06(1) .11(1) -.02(1) -.02(2) .02(1)
C19 .01(3) .047(8) .07(1) -.02(1) -.00(1) .007(7)
C20 .02(4) .055(9) .09(1) .01(1) .04(1) .008(8)
C21 .05(3) .053(9) .10(1) .01(1) .04(1) .016(9)
C22 .04(3) .07(1) .055(8) -.04(1) -.00(1) .021(7)
C23 .00(3) .060(9) .043(7) .00(1) .010(9) .003(6)
C24 .03(3) .08(1) .043(7) .01(1) .00(1) -.003(7)
C25 .02(4) .041(9) .064(8) -.03(1) .01(1) -.010(7)
C26 .00(4) .028(8) .052(8) .01(1) -.00(1) .001(6)
C27 .00(4) .05(1) .048(7) .00(1) .01(1) .010(7)
C28 .02(5) .05(1) .047(8) .02(1) .02(1) .007(7)
C29 .00(3) .046(7) .07(1) .00(1) .00(1) .003(7)
C30 .02(5) .08(1) .08(1) .01(2) .03(2) -.00(1)
C31 .05(5) .06(1) .07(1) .00(1) .02(2) -.007(8)
C32 .01(3) .10(1) .058(9) -.03(1) -.00(1) .011(8)
C33 .02(3) .13(2) .067(9) -.05(2) -.01(1) .02(1)
O4 .02(2) .048(6) .078(6) -.010(7) .023(7) -.002(5)
O5 .07(2) .088(9) .12(1) -.02(1) .04(1) -.039(8)
O6 .16(2) .067(8) .14(1) .05(1) .07(1) .018(8)
O7 .10(2) .079(9) .123(9) -.06(1) .008(9) -.003(7)
O8 .08(3) .12(1) .12(1) -.06(1) .02(1) .01(1)
O9 .09(2) .092(8) .103(9) .04(1) .06(1) .004(7)
O10 .05(2) .052(7) .14(1) .007(8) .01(1) .011(6)
N6 .13(3) .054(9) .07(1) .00(1) .04(1) .004(8)
N7 .11(3) .06(1) .08(1) -.04(1) -.02(1) .015(9)
N8 .01(2) .047(8) .09(1) .006(9) .00(1) .000(7)
C34 .03(3) .051(9) .040(8) -.01(1) -.01(1) .008(7)
C35 .00(3) .052(8) .049(8) -.01(1) .00(1) .004(7)
C36 .04(3) .07(1) .056(9) -.02(1) -.00(1) .004(8)
C37 .03(3) .06(1) .060(9) -.03(1) -.02(1) .012(7)
C38 .00(2) .055(9) .046(7) .00(1) .003(8) .004(6)
C39 .03(3) .055(9) .053(9) -.02(1) .00(1) .008(7)

loop_
_atom_site_label
_atom_site_fract_x
_atom_site_fract_y
_atom_site_fract_z
_atom_site_U_iso_or_equiv
_atom_site_thermal_displace_type
Co .59998(6) .8491(2) .35025(9) .037(2) Uani
S1a .6254(1) .6375(5) .5890(2) .108(5) Uani
N1a .6130(3) .765(1) .4503(5) .05(1) Uani
C1a .6181(4) .711(1) .5075(7) .04(1) Uani
O1 .6653(6) 1.102(2) .539(1) .10(2) Uani
O2 .7435(4) 1.143(1) .3907(8) .09(1) Uani
O3 .7100(3) .761(1) .4314(6) .07(1) Uani
N1 .5766(5) .914(1) .2430(6) .04(1) Uani
N2 .5636(3) .9327(9) .4002(5) .030(9) Uani
N3 .7208(6) .996(2) .526(1) .07(3) Uani
N4 .6280(4) 1.004(1) .3189(6) .04(1) Uani
N5 .6029(3) .684(1) .2787(6) .06(1) Uani
C1 .5478(5) .950(1) .2643(8) .03(2) Uani
C2 .5468(4) 1.012(1) .3422(8) .04(1) Uani
C3 .5675(4) .988(1) .4792(7) .03(1) Uani
C4 .5889(9) 1.094(2) .484(1) .06(3) Uani
C5 .5824(5) 1.221(2) .4683(8) .05(2) Uani
C6 .6024(8) 1.313(2) .474(1) .06(3) Uani
C7 .6303(6) 1.283(2) .4953(9) .04(2) Uani
C8 .6361(8) 1.146(2) .5114(8) .04(2) Uani
C9 .615(1) 1.060(2) .507(1) .07(3) Uani
C10 .683(2) 1.185(3) .538(2) .25(5) Uani
C11 .709(1) 1.104(3) .570(1) .13(3) Uani
C12 .7499(8) 1.006(2) .504(2) .09(3) Uani
C13 .7529(4) 1.019(2) .417(1) .08(2) Uani
C14 .7199(6) 1.149(2) .3412(9) .06(2) Uani
C15 .6975(6) 1.063(2) .3379(9) .06(2) Uani
C16 .6758(5) 1.076(1) .283(1) .06(2) Uani
C17 .6735(5) 1.186(2) .235(1) .08(2) Uani
C18 .6942(6) 1.277(2) .246(1) .06(2) Uani
C19 .7175(5) 1.262(1) .2973(9) .04(2) Uani
C20 .6517(5) .972(1) .275(1) .05(2) Uani
C21 .6085(5) 1.095(1) .277(1) .07(2) Uani
C22 .5916(4) 1.027(1) .2117(8) .06(1) Uani
C23 .5754(4) .805(1) .1877(7) .03(1) Uani
C24 .6010(4) .722(1) .1974(7) .05(2) Uani
C25 .6236(6) .582(1) .2959(8) .04(2) Uani
C26 .6543(6) .624(1) .2975(7) .03(2) Uani
C27 .6676(6) .666(2) .3664(8) .03(2) Uani
C28 .6950(7) .709(2) .3679(8) .04(2) Uani
C29 .7110(4) .702(1) .3029(8) .04(1) Uani
C30 .6972(7) .659(2) .235(1) .06(3) Uani
C31 .6686(7) .620(2) .230(1) .06(2) Uani
C32 .6946(4) .794(2) .4973(8) .06(2) Uani
C33 .7133(4) .867(2) .5547(8) .07(2) Uani
O4 .5446(3) .6623(9) .3388(5) .05(1) Uani
O5 .5614(3) .488(1) .2364(7) .09(1) Uani
O6 .5557(4) .297(1) .2692(7) .12(1) Uani
O7 .4741(3) .170(1) .3916(7) .10(1) Uani
O8 .4540(4) .305(1) .4664(9) .11(2) Uani
O9 .4792(4) .747(1) .4663(7) .09(1) Uani
O10 .5015(3) .8186(9) .3720(7) .08(1) Uani
N6 .5522(5) .408(1) .2794(8) .08(2) Uani
N7 .4694(5) .279(1) .4164(9) .09(2) Uani
N8 .4932(4) .731(1) .4112(9) .05(1) Uani
C34 .5267(6) .580(1) .3491(8) .04(2) Uani
C35 .5291(5) .444(1) .3266(8) .03(1) Uani
C36 .5109(5) .351(2) .3472(8) .05(2) Uani
C37 .4889(5) .380(1) .3917(9) .05(2) Uani
C38 .4834(4) .506(1) .4125(7) .03(1) Uani
C39 .5016(5) .602(1) .3899(8) .04(2) Uani
H2N .57072 .86142 .38592 .10000 Uani
H4N .62517 .97879 .36703 .10000 Uani
H5N .59266 .73202 .30804 .10000 Uani
H11 .54004 1.00488 .22257 .10000 Uani
H12 .53690 .87217 .26201 .10000 Uani
H21 .55402 1.10015 .34149 .10000 Uani
H22 .52720 1.02133 .35662 .10000 Uani
H31 .54880 1.02000 .49481 .10000 Uani
H32 .57202 .91876 .51612 .10000 Uani
H05 .56267 1.25012 .45152 .10000 Uani
H06 .59771 1.39978 .46069 .10000 Uani
H07 .64594 1.35072 .50203 .10000 Uani
H09 .61806 .97581 .52741 .10000 Uani
H101 .69461 1.20547 .49194 .10000 Uani
H102 .68784 1.25629 .57337 .10000 Uani
H111 .72822 1.15285 .59260 .10000 Uani
H112 .70553 1.06333 .62438 .10000 Uani
H121 .75966 1.08404 .52958 .10000 Uani
H122 .76183 .93544 .52847 .10000 Uani
H131 .77275 .99830 .40487 .10000 Uani
H132 .74221 .94525 .39342 .10000 Uani
H015 .69626 .98577 .37070 .10000 Uani
H017 .65670 1.19413 .19306 .10000 Uani
H018 .69077 1.35735 .21434 .10000 Uani
H019 .73092 1.33241 .30406 .10000 Uani
H201 .64291 .96227 .21957 .10000 Uani
H202 .65714 .88723 .28952 .10000 Uani
H211 .59486 1.13300 .31002 .10000 Uani
H212 .61880 1.16712 .25648 .10000 Uani
H221 .57833 1.08149 .18100 .10000 Uani
H222 .60474 .99688 .17103 .10000 Uani
H231 .55746 .75347 .19811 .10000 Uani
H232 .56951 .83825 .13403 .10000 Uani
H241 .59912 .65749 .15859 .10000 Uani
H242 .61572 .78184 .18102 .10000 Uani
H251 .61415 .55290 .34408 .10000 Uani
H252 .61512 .51703 .25679 .10000 Uani
H027 .65845 .65970 .41444 .10000 Uani
H029 .73137 .72825 .30565 .10000 Uani
H030 .70587 .64857 .18611 .10000 Uani
H031 .65694 .59620 .18087 .10000 Uani
H321 .67741 .85095 .48715 .10000 Uani
H322 .68603 .72134 .52631 .10000 Uani
H331 .70624 .87787 .60812 .10000 Uani
H332 .73099 .81859 .56577 .10000 Uani
H036 .51487 .26042 .33221 .10000 Uani
H038 .46559 .52369 .44285 .10000 Uani

loop_
_atom_type_symbol
_atom_type_oxidation_number
_atom_type_number_in_cell
_atom_type_scat_dispersion_real
_atom_type_scat_dispersion_imag
_atom_type_scat_source
Co 0 8 .299 .973 Int._Tables_Vol_IV_Tables_2.2B_and_2.3.1
S 0 8 .11 .124 Int._Tables_Vol_IV_Tables_2.2B_and_2.3.1
C 0 320 .002 .002 Int._Tables_Vol_IV_Tables_2.2B_and_2.3.1
O 0 80 .008 .006 Int._Tables_Vol_IV_Tables_2.2B_and_2.3.1
N 0 72 .004 .003 Int._Tables_Vol_IV_Tables_2.2B_and_2.3.1
H 0 376 0 0 Int._Tables_Vol_IV_Tables_2.2B_and_2.3.1

loop_
_geom_angle_atom_site_label_1
_geom_angle_atom_site_label_2
_geom_angle_atom_site_label_3
_geom_angle
_geom_angle_site_symmetry_1
_geom_angle_site_symmetry_2
_geom_angle_site_symmetry_3
_geom_angle_publ_flag
N1 Co N2 81(2) . . . ?
N1 Co N4 80(3) . . . ?
N1 Co N5 76(2) . . . ?
N2 Co N4 107(3) . . . ?
N2 Co N5 129(2) . . . ?
N4 Co N5 113(3) . . . ?
N1a Co N1 168(1) . . . ?
N1a Co N2 92(2) . . . ?
N1a Co N4 111(4) . . . ?
N1a Co N5 100(3) . . . ?
Co N1a C1a 170(1) . . . ?
O5 N6 O6 121(2) . . . ?
O5 N6 C35 118(1) . . . ?
O6 N6 C35 119(2) . . . ?
O7 N7 O8 126(2) . . . ?
O7 N7 C37 116(2) . . . ?
O8 N7 C37 117(1) . . . ?
O9 N8 O10 122(1) . . . ?
O9 N8 C39 120(1) . . . ?
O10 N8 C39 118(1) . . . ?
O4 C34 C35 123(2) . . . ?
O4 C34 C39 125(1) . . . ?
C35 C34 C39 112(1) . . . ?
N6 C35 C34 120(1) . . . ?
N6 C35 C36 117(1) . . . ?
C34 C35 C36 123(2) . . . ?
C35 C36 C37 120(1) . . . ?
C35 C36 H036 118(2) . . . ?
C37 C36 H036 122(2) . . . ?
N7 C37 C36 120(1) . . . ?
N7 C37 C38 118(2) . . . ?
C36 C37 C38 121(1) . . . ?
C37 C38 C39 118(2) . . . ?
C37 C38 H038 118(1) . . . ?
C39 C38 H038 123(1) . . . ?
N8 C39 C34 120(1) . . . ?
N8 C39 C38 115(2) . . . ?
C34 C39 C38 125(1) . . . ?
N1a Co H2N 86.1(4) . . . ?
N1a Co H5N 96.5(3) . . . ?
H2N Co H5N 94.4(1) . . . ?
Co N1a C1a 173(1) . . . ?
S1a C1a N1a 178(1) . . . ?
C8 O1 C10 111(2) . . . ?
C13 O2 C14 119(1) . . . ?
C28 O3 C32 119(2) . . . ?
C1 N1 C22 112(1) . . . ?
C1 N1 C23 116(1) . . . ?
C22 N1 C23 110(1) . . . ?
C2 N2 C3 115.0(9) . . . ?
C2 N2 H2N 120.1(9) . . . ?
C3 N2 H2N 125(1) . . . ?
C11 N3 C12 115(2) . . . ?
C11 N3 C33 118(2) . . . ?
C12 N3 C33 116(2) . . . ?
C20 N4 C21 112(1) . . . ?
C20 N4 H4N 127(1) . . . ?
C21 N4 H4N 121(1) . . . ?
C24 N5 C25 113(1) . . . ?
C24 N5 H5N 113(1) . . . ?
C25 N5 H5N 133(1) . . . ?
N1 C1 C2 116(2) . . . ?
N1 C1 H11 102(1) . . . ?
N1 C1 H12 102(1) . . . ?
C2 C1 H11 115(1) . . . ?
C2 C1 H12 114(2) . . . ?
H11 C1 H12 106(2) . . . ?
N2 C2 C1 108(1) . . . ?
N2 C2 H21 111(1) . . . ?
N2 C2 H22 110(1) . . . ?
C1 C2 H21 112(1) . . . ?
C1 C2 H22 110(2) . . . ?
H21 C2 H22 106(1) . . . ?
N2 C3 C4 113(1) . . . ?
N2 C3 H31 107(1) . . . ?
N2 C3 H32 108(1) . . . ?
C4 C3 H31 112(1) . . . ?
C4 C3 H32 114(1) . . . ?
H31 C3 H32 102(1) . . . ?
C3 C4 C5 122(2) . . . ?
C3 C4 C9 117(1) . . . ?
C5 C4 C9 121(2) . . . ?
C4 C5 C6 118(2) . . . ?
C4 C5 H05 125(2) . . . ?
C6 C5 H05 117(1) . . . ?
C5 C6 C7 120(1) . . . ?
C5 C6 H06 115(2) . . . ?
C7 C6 H06 125(2) . . . ?
C6 C7 C8 122(2) . . . ?
C6 C7 H07 119(2) . . . ?
C8 C7 H07 118(2) . . . ?
O1 C8 C7 133(2) . . . ?
O1 C8 C9 107(2) . . . ?
C7 C8 C9 120(2) . . . ?
C4 C9 C8 119(2) . . . ?
C4 C9 H09 113(2) . . . ?
C8 C9 H09 128(2) . . . ?
O1 C10 C11 109(2) . . . ?
O1 C10 H101 130(2) . . . ?
O1 C10 H102 128(3) . . . ?
C11 C10 H101 87(2) . . . ?
C11 C10 H102 93(2) . . . ?
H101 C10 H102 97(2) . . . ?
N3 C11 C10 120(2) . . . ?
N3 C11 H111 107(2) . . . ?
N3 C11 H112 102(2) . . . ?
C10 C11 H111 123(2) . . . ?
C10 C11 H112 104(2) . . . ?
H111 C11 H112 95(2) . . . ?
N3 C12 C13 119(2) . . . ?
N3 C12 H121 110(2) . . . ?
N3 C12 H122 109(2) . . . ?
C13 C12 H121 107(2) . . . ?
C13 C12 H122 114(2) . . . ?
H121 C12 H122 97(2) . . . ?
O2 C13 C12 111(2) . . . ?
O2 C13 H131 113(2) . . . ?
O2 C13 H132 115(2) . . . ?
C12 C13 H131 112(2) . . . ?
C12 C13 H132 105(2) . . . ?
H131 C13 H132 101(2) . . . ?
O2 C14 C15 125(1) . . . ?
O2 C14 C19 117(2) . . . ?
C15 C14 C19 118(2) . . . ?
C14 C15 C16 120(1) . . . ?
C14 C15 H015 126(2) . . . ?
C16 C15 H015 114(2) . . . ?
C15 C16 C17 122(2) . . . ?
C15 C16 C20 120(1) . . . ?
C17 C16 C20 119(2) . . . ?
C16 C17 C18 116(2) . . . ?
C16 C17 H017 121(2) . . . ?
C18 C17 H017 123(1) . . . ?
C17 C18 C19 122(1) . . . ?
C17 C18 H018 111(2) . . . ?
C19 C18 H018 127(2) . . . ?
C14 C19 C18 122(2) . . . ?
C14 C19 H019 121(2) . . . ?
C18 C19 H019 117(1) . . . ?
N4 C20 C16 112(1) . . . ?
N4 C20 H201 105(2) . . . ?
N4 C20 H202 108(1) . . . ?
C16 C20 H201 112(1) . . . ?
C16 C20 H202 115(2) . . . ?
H201 C20 H202 104(1) . . . ?
N4 C21 C22 112(1) . . . ?
N4 C21 H211 112(1) . . . ?
N4 C21 H212 110(2) . . . ?
C22 C21 H211 107(2) . . . ?
C22 C21 H212 111(1) . . . ?
H211 C21 H212 105(1) . . . ?
N1 C22 C21 111(1) . . . ?
N1 C22 H221 108(2) . . . ?
N1 C22 H222 110(1) . . . ?
C21 C22 H221 115(1) . . . ?
C21 C22 H222 109(2) . . . ?
H221 C22 H222 102(1) . . . ?
N1 C23 C24 114(1) . . . ?
N1 C23 H231 105(1) . . . ?
N1 C23 H232 110(1) . . . ?
C24 C23 H231 109(1) . . . ?
C24 C23 H232 118(1) . . . ?
H231 C23 H232 99(1) . . . ?
N5 C24 C23 106(1) . . . ?
N5 C24 H241 118(1) . . . ?
N5 C24 H242 116(1) . . . ?
C23 C24 H241 110(1) . . . ?
C23 C24 H242 102(1) . . . ?
H241 C24 H242 105(1) . . . ?
N5 C25 C26 116(1) . . . ?
N5 C25 H251 89(1) . . . ?
N5 C25 H252 92(1) . . . ?
C26 C25 H251 127(1) . . . ?
C26 C25 H252 126(2) . . . ?
H251 C25 H252 97(2) . . . ?
C25 C26 C27 119(1) . . . ?
C25 C26 C31 120(1) . . . ?
C27 C26 C31 121(2) . . . ?
C26 C27 C28 120(2) . . . ?
C26 C27 H027 120(2) . . . ?
C28 C27 H027 120(1) . . . ?
O3 C28 C27 125(1) . . . ?
O3 C28 C29 114(2) . . . ?
C27 C28 C29 121(1) . . . ?
C28 C29 C30 118(2) . . . ?
C28 C29 H029 120(1) . . . ?
C30 C29 H029 123(2) . . . ?
C29 C30 C31 123(2) . . . ?
C29 C30 H030 126(2) . . . ?
C31 C30 H030 111(2) . . . ?
C26 C31 C30 117(1) . . . ?
C26 C31 H031 115(2) . . . ?
C30 C31 H031 128(2) . . . ?
O3 C32 C33 111(2) . . . ?
O3 C32 H321 116(1) . . . ?
O3 C32 H322 118(1) . . . ?
C33 C32 H321 104(1) . . . ?
C33 C32 H322 107(1) . . . ?
H321 C32 H322 99(2) . . . ?
N3 C33 C32 114(1) . . . ?
N3 C33 H331 107(1) . . . ?
N3 C33 H332 107(2) . . . ?
C32 C33 H331 117(2) . . . ?
C32 C33 H332 109(1) . . . ?
H331 C33 H332 103(1) . . . ?
Co H2N N2 124.5(8) . . . ?
Co H5N N5 131.6(8) . . . ?

loop_
_geom_bond_atom_site_label_1
_geom_bond_atom_site_label_2
_geom_bond_distance
_geom_bond_site_symmetry_1
_geom_bond_site_symmetry_2
_geom_bond_publ_flag
O4 C34 1.25(2) . . ?
O5 N6 1.23(2) . . ?
O6 N6 1.17(2) . . ?
O7 N7 1.23(2) . . ?
O8 N7 1.21(3) . . ?
O9 N8 1.21(2) . . ?
O10 N8 1.21(2) . . ?
N6 C35 1.45(3) . . ?
N7 C37 1.48(3) . . ?
N8 C39 1.45(2) . . ?
C34 C35 1.46(2) . . ?
C34 C39 1.43(3) . . ?
C35 C36 1.37(2) . . ?
C36 C37 1.37(2) . . ?
C36 H036 1.00(1) . . ?
C37 C38 1.38(2) . . ?
C38 C39 1.39(2) . . ?
C38 H038 1.03(2) . . ?
Co N1a 1.999(9) . . ?
Co N1 2.194(14) . . ?
Co N2 2.174(13) . . ?
Co N4 2.179(16) . . ?
Co N5 2.102(11) . . ?
Co H2N 1.561(2) . . ?
Co H5N 1.450(2) . . ?
S1a C1a 1.61(1) . . ?
N1a C1a 1.14(2) . . ?
O1 C8 1.41(3) . . ?
O1 C10 1.27(4) . . ?
O2 C13 1.42(2) . . ?
O2 C14 1.35(2) . . ?
O3 C28 1.36(2) . . ?
O3 C32 1.42(2) . . ?
N1 C1 1.48(3) . . ?
N1 C22 1.53(2) . . ?
N1 C23 1.46(2) . . ?
N2 C2 1.50(2) . . ?
N2 C3 1.48(1) . . ?
N2 H2N .857(9) . . ?
N3 C11 1.46(3) . . ?
N3 C12 1.43(4) . . ?
N3 C33 1.47(2) . . ?
N4 C20 1.42(2) . . ?
N4 C21 1.49(2) . . ?
N4 H4N .88(1) . . ?
N5 C24 1.46(1) . . ?
N5 C25 1.52(2) . . ?
N5 H5N .87(1) . . ?
C1 C2 1.45(2) . . ?
C1 H11 .98(1) . . ?
C1 H12 .97(2) . . ?
C2 H21 .97(1) . . ?
C2 H22 .97(2) . . ?
C3 C4 1.49(2) . . ?
C3 H31 1.02(2) . . ?
C3 H32 .98(1) . . ?
C4 C5 1.38(2) . . ?
C4 C9 1.38(3) . . ?
C5 C6 1.42(3) . . ?
C5 H05 .99(2) . . ?
C6 C7 1.34(3) . . ?
C6 H06 .96(2) . . ?
C7 C8 1.34(3) . . ?
C7 H07 1.05(2) . . ?
C8 C9 1.41(3) . . ?
C9 H09 .95(1) . . ?
C10 C11 1.56(4) . . ?
C10 H101 1.02(3) . . ?
C10 H102 1.04(2) . . ?
C11 H111 1.01(3) . . ?
C11 H112 1.10(2) . . ?
C12 C13 1.47(3) . . ?
C12 H121 1.05(2) . . ?
C12 H122 1.03(2) . . ?
C13 H131 1.01(2) . . ?
C13 H132 .99(2) . . ?
C14 C15 1.42(3) . . ?
C14 C19 1.38(2) . . ?
C15 C16 1.37(2) . . ?
C15 H015 .97(1) . . ?
C16 C17 1.41(2) . . ?
C16 C20 1.59(3) . . ?
C17 C18 1.43(3) . . ?
C17 H017 1.03(2) . . ?
C18 C19 1.33(3) . . ?
C18 H018 1.00(2) . . ?
C19 H019 .99(2) . . ?
C20 H201 1.02(1) . . ?
C20 H202 .94(1) . . ?
C21 C22 1.50(2) . . ?
C21 H211 .98(2) . . ?
C21 H212 .98(2) . . ?
C22 H221 .97(1) . . ?
C22 H222 1.02(2) . . ?
C23 C24 1.48(2) . . ?
C23 H231 1.04(2) . . ?
C23 H232 1.00(1) . . ?
C24 H241 .95(1) . . ?
C24 H242 1.00(2) . . ?
C25 C26 1.49(3) . . ?
C25 H251 1.03(2) . . ?
C25 H252 1.04(1) . . ?
C26 C27 1.36(2) . . ?
C26 C31 1.40(2) . . ?
C27 C28 1.37(3) . . ?
C27 H027 .98(2) . . ?
C28 C29 1.40(2) . . ?
C29 C30 1.36(2) . . ?
C29 H029 1.00(2) . . ?
C30 C31 1.41(3) . . ?
C30 H030 .96(2) . . ?
C31 H031 1.01(2) . . ?
C32 C33 1.49(2) . . ?
C32 H321 1.03(2) . . ?
C32 H322 1.01(2) . . ?
C33 H331 1.00(2) . . ?
C33 H332 .98(2) . . ?

loop_
_geom_contact_atom_site_label_1
_geom_contact_atom_site_label_2
_geom_contact_distance
_geom_contact_site_symmetry_1
_geom_contact_site_symmetry_2
_geom_contact_publ_flag
? ? ? ? ? ?

loop_
_geom_torsion_atom_site_label_1
_geom_torsion_atom_site_label_2
_geom_torsion_atom_site_label_3
_geom_torsion_atom_site_label_4
_geom_torsion
_geom_torsion_site_symmetry_1
_geom_torsion_site_symmetry_2
_geom_torsion_site_symmetry_3
_geom_torsion_site_symmetry_4
_geom_torsion_publ_flag
? ? ? ? ? ? ? ? ? ?

loop_
_reflns_scale_group_code
_reflns_scale_meas_F
? 6.8297
